data_2201131
loop_
_publ_author_name
'Bremner, Colin A.'
'Harrison, William T. A.'

_publ_section_title
;
 Guanylurea vanadium arsenate
;
_journal_issue 6
_journal_name_full 'Acta Crystallographica Section E'
_journal_page_first m254
_journal_page_last m256
_journal_paper_doi 10.1107/S1600536802007900
_journal_volume 58
_journal_year 2002
_chemical_formula_iupac '(C2 H7 N4 O1)4 [As6 V4 O30 H6]'
_chemical_formula_moiety '4C2 H7 N4 O1 1+, H6 As6 O30 V4 4-'
_chemical_formula_sum 'C8 H34 As6 N16 O34 V4'
_chemical_formula_weight 1551.8
_chemical_melting_point 'decomposes before melting'
_chemical_name_systematic ?
_space_group_IT_number 2
_symmetry_cell_setting triclinic
_symmetry_space_group_name_Hall '-P 1'
_symmetry_space_group_name_H-M 'P -1'
_atom_sites_solution_hydrogens mixed
_atom_sites_solution_primary direct
_atom_sites_solution_secondary difmap
_audit_creation_method SHELXL-97
_cell_angle_alpha 83.1440(10)
_cell_angle_beta 82.6520(10)
_cell_angle_gamma 69.8480(10)
_cell_formula_units_Z 1
_cell_length_a 8.5376(4)
_cell_length_b 11.0544(5)
_cell_length_c 12.4672(5)
_cell_measurement_reflns_used 5166
_cell_measurement_temperature 293(2)
_cell_measurement_theta_max 30.01
_cell_measurement_theta_min 2.47
_cell_volume 1091.94(8)
_computing_cell_refinement SMART
_computing_data_collection 'SMART (Bruker, 1999)'
_computing_data_reduction SMART
_computing_molecular_graphics 'ORTEP-3 (Farrugia, 1997)'
_computing_publication_material SHELXL97
_computing_structure_refinement 'SHELXL97 (Sheldrick, 1997)'
_computing_structure_solution 'SHELXS97 (Sheldrick, 1997)'
_diffrn_ambient_temperature 293(2)
_diffrn_measured_fraction_theta_full 0.973
_diffrn_measured_fraction_theta_max 0.973
_diffrn_measurement_device_type 'Bruker SMART1000 CCD'
_diffrn_measurement_method \w
_diffrn_radiation_monochromator graphite
_diffrn_radiation_source 'fine-focus sealed tube'
_diffrn_radiation_type MoK\a
_diffrn_radiation_wavelength 0.71073
_diffrn_reflns_av_R_equivalents 0.0141
_diffrn_reflns_av_sigmaI/netI 0.0305
_diffrn_reflns_limit_h_max 12
_diffrn_reflns_limit_h_min -11
_diffrn_reflns_limit_k_max 15
_diffrn_reflns_limit_k_min -12
_diffrn_reflns_limit_l_max 17
_diffrn_reflns_limit_l_min -16
_diffrn_reflns_number 8831
_diffrn_reflns_theta_full 30.06
_diffrn_reflns_theta_max 30.06
_diffrn_reflns_theta_min 2.47
_diffrn_standards_decay_% 0
_exptl_absorpt_coefficient_mu 5.463
_exptl_absorpt_correction_T_max 0.408
_exptl_absorpt_correction_T_min 0.291
_exptl_absorpt_correction_type multi-scan
_exptl_absorpt_process_details '(SADABS; Bruker, 1999)'
_exptl_crystal_colour orange
_exptl_crystal_density_diffrn 2.360
_exptl_crystal_density_method 'not measured'
_exptl_crystal_description block
_exptl_crystal_F_000 756
_exptl_crystal_size_max 0.30
_exptl_crystal_size_mid 0.30
_exptl_crystal_size_min 0.20
_refine_diff_density_max 0.782
_refine_diff_density_min -0.641
_refine_ls_extinction_coef 0.0018(3)
_refine_ls_extinction_expression Fc^*^=kFc[1+0.001xFc^2^\l^3^/sin(2\q)]^-1/4^
_refine_ls_extinction_method SHELXL97
_refine_ls_goodness_of_fit_ref 1.012
_refine_ls_hydrogen_treatment constr
_refine_ls_matrix_type full
_refine_ls_number_parameters 308
_refine_ls_number_reflns 6216
_refine_ls_number_restraints 0
_refine_ls_restrained_S_all 1.012
_refine_ls_R_factor_all 0.0311
_refine_ls_R_factor_gt 0.0236
_refine_ls_shift/su_max <0.001
_refine_ls_shift/su_mean 0.000
_refine_ls_structure_factor_coef Fsqd
_refine_ls_weighting_details 'calc w = 1/[\s^2^(Fo^2^)+(0.0351P)^2^] where P = (Fo^2^+2Fc^2^)/3'
_refine_ls_weighting_scheme calc
_refine_ls_wR_factor_gt 0.0625
_refine_ls_wR_factor_ref 0.0643
_reflns_number_gt 5186
_reflns_number_total 6216
_reflns_threshold_expression I>2\s(I)
_cod_data_source_file mg6008.cif
_cod_data_source_block I
_cod_depositor_comments
;
The following automatic conversions were performed:

'_atom_sites_solution_hydrogens' value 'geom and difmap' was changed
to 'mixed'.

Automatic conversion script
Id: cif_fix_values 6452 2018-10-05 10:23:21Z andrius 
;
_cod_database_code 2201131
_cod_database_fobs_code 2201131

loop_
_symmetry_equiv_pos_as_xyz
'x, y, z'
'-x, -y, -z'

loop_
_atom_site_label
_atom_site_fract_x
_atom_site_fract_y
_atom_site_fract_z
_atom_site_U_iso_or_equiv
_atom_site_adp_type
_atom_site_calc_flag
_atom_site_refinement_flags
_atom_site_occupancy
_atom_site_disorder_assembly
_atom_site_disorder_group
_atom_site_type_symbol
V1 -0.26946(5) 0.18547(4) 0.37820(3) 0.01877(9) Uani d . 1 . . V
V2 -0.21925(5) -0.11316(4) 0.40837(3) 0.01860(9) Uani d . 1 . . V
As1 -0.04458(3) 0.34667(2) 0.457163(19) 0.01793(6) Uani d . 1 . . As
As2 0.17156(3) -0.03041(2) 0.396133(18) 0.01588(6) Uani d . 1 . . As
As3 -0.12953(3) 0.01510(2) 0.171539(19) 0.02164(6) Uani d . 1 . . As
O1 -0.2244(2) -0.08800(15) 0.55962(13) 0.0190(3) Uani d . 1 . . O
O2 -0.3534(2) -0.18402(18) 0.42187(15) 0.0298(4) Uani d . 1 . . O
O3 -0.2617(2) 0.17401(15) 0.53482(13) 0.0195(3) Uani d . 1 . . O
O4 -0.0170(2) -0.25661(15) 0.42544(13) 0.0219(3) Uani d . 1 . . O
O5 -0.3555(2) 0.06089(16) 0.39118(13) 0.0203(3) Uani d . 1 . . O
O6 -0.2280(2) 0.46583(16) 0.49477(15) 0.0266(4) Uani d . 1 . . O
H6 -0.1976 0.5223 0.5310 0.032 Uiso d R 1 . . H
O7 -0.4287(2) 0.31356(17) 0.36692(16) 0.0296(4) Uani d . 1 . . O
O8 -0.03300(19) 0.00315(15) 0.38898(13) 0.0185(3) Uani d . 1 . . O
O9 -0.1777(2) -0.10362(16) 0.25346(14) 0.0250(4) Uani d . 1 . . O
O10 -0.0975(2) 0.27133(16) 0.36545(13) 0.0229(3) Uani d . 1 . . O
O11 0.1011(2) 0.40706(18) 0.39949(14) 0.0279(4) Uani d . 1 . . O
O12 -0.2017(2) 0.16044(16) 0.22329(14) 0.0251(4) Uani d . 1 . . O
O13 0.2732(2) -0.04863(17) 0.26822(13) 0.0245(4) Uani d . 1 . . O
H13 0.2079 -0.0328 0.2195 0.029 Uiso d R 1 . . H
O14 -0.2441(2) 0.0373(2) 0.06210(15) 0.0321(4) Uani d . 1 . . O
H14 -0.1759 0.0248 -0.0016 0.038 Uiso d R 1 . . H
O15 0.0729(2) -0.0325(2) 0.12805(14) 0.0321(4) Uani d . 1 . . O
O20 -0.1667(3) 0.6046(2) 0.07381(18) 0.0474(6) Uani d . 1 . . O
N1 -0.2864(3) 0.5152(2) 0.22299(19) 0.0319(5) Uani d . 1 . . N
H1 -0.2803 0.4441 0.2616 0.038 Uiso calc R 1 . . H
N2 -0.0697(3) 0.3878(2) 0.1141(2) 0.0431(7) Uani d . 1 . . N
H2A 0.0051 0.3745 0.0596 0.052 Uiso calc R 1 . . H
H2B -0.0794 0.3238 0.1577 0.052 Uiso calc R 1 . . H
N3 -0.4219(3) 0.7370(2) 0.2048(2) 0.0376(6) Uani d . 1 . . N
H3A -0.5004 0.8051 0.2259 0.045 Uiso calc R 1 . . H
H3B -0.3530 0.7430 0.1494 0.045 Uiso calc R 1 . . H
N4 -0.5102(3) 0.6112(2) 0.34181(19) 0.0341(5) Uani d . 1 . . N
H4A -0.5897 0.6779 0.3646 0.041 Uiso calc R 1 . . H
H4B -0.4980 0.5360 0.3746 0.041 Uiso calc R 1 . . H
C1 -0.4075(3) 0.6244(2) 0.2568(2) 0.0257(5) Uani d . 1 . . C
C2 -0.1706(3) 0.5074(3) 0.1310(2) 0.0310(6) Uani d . 1 . . C
O21 0.3531(3) 0.5687(2) 0.07469(19) 0.0550(7) Uani d . 1 . . O
N5 0.4783(3) 0.3094(2) 0.0895(2) 0.0419(6) Uani d . 1 . . N
H5A 0.5415 0.2339 0.0716 0.050 Uiso calc R 1 . . H
H5B 0.4874 0.3773 0.0517 0.050 Uiso calc R 1 . . H
N6 0.3521(4) 0.2176(3) 0.2338(2) 0.0456(7) Uani d . 1 . . N
H6A 0.4143 0.1415 0.2170 0.055 Uiso calc R 1 . . H
H6B 0.2792 0.2267 0.2893 0.055 Uiso calc R 1 . . H
N7 0.2652(3) 0.4366(2) 0.20497(19) 0.0337(5) Uani d . 1 . . N
H7 0.1950 0.4361 0.2609 0.040 Uiso calc R 1 . . H
N8 0.1495(3) 0.6564(3) 0.2032(2) 0.0500(7) Uani d . 1 . . N
H8A 0.1392 0.7343 0.1776 0.060 Uiso calc R 1 . . H
H8B 0.0874 0.6427 0.2600 0.060 Uiso calc R 1 . . H
C3 0.3685(3) 0.3207(3) 0.1743(2) 0.0317(6) Uani d . 1 . . C
C4 0.2613(3) 0.5573(3) 0.1548(2) 0.0334(6) Uani d . 1 . . C

loop_
_atom_site_aniso_label
_atom_site_aniso_U_11
_atom_site_aniso_U_22
_atom_site_aniso_U_33
_atom_site_aniso_U_12
_atom_site_aniso_U_13
_atom_site_aniso_U_23
V1 0.02214(19) 0.01713(18) 0.01638(19) -0.00579(15) -0.00246(15) -0.00047(14)
V2 0.02208(19) 0.01852(19) 0.01661(19) -0.00855(15) -0.00123(15) -0.00201(14)
As1 0.02189(12) 0.01659(11) 0.01637(12) -0.00879(9) 0.00073(9) -0.00098(8)
As2 0.01677(11) 0.01719(11) 0.01333(11) -0.00568(8) 0.00048(8) -0.00184(8)
As3 0.02475(13) 0.02618(13) 0.01307(12) -0.00717(10) -0.00201(9) -0.00182(9)
O1 0.0244(8) 0.0189(8) 0.0159(8) -0.0108(7) 0.0007(6) -0.0023(6)
O2 0.0345(10) 0.0330(10) 0.0288(10) -0.0197(9) -0.0012(8) -0.0056(8)
O3 0.0221(8) 0.0174(8) 0.0163(8) -0.0033(6) -0.0006(6) -0.0019(6)
O4 0.0278(9) 0.0189(8) 0.0172(8) -0.0060(7) -0.0022(7) -0.0004(6)
O5 0.0202(8) 0.0213(8) 0.0196(8) -0.0065(7) -0.0029(6) -0.0023(6)
O6 0.0249(9) 0.0211(8) 0.0325(10) -0.0051(7) -0.0009(7) -0.0076(7)
O7 0.0305(10) 0.0220(9) 0.0321(10) -0.0019(8) -0.0079(8) -0.0014(7)
O8 0.0175(7) 0.0185(8) 0.0194(8) -0.0063(6) -0.0014(6) -0.0007(6)
O9 0.0369(10) 0.0234(9) 0.0162(8) -0.0117(8) -0.0020(7) -0.0032(7)
O10 0.0324(9) 0.0232(8) 0.0168(8) -0.0144(7) -0.0019(7) -0.0009(6)
O11 0.0348(10) 0.0327(10) 0.0224(9) -0.0214(8) 0.0064(7) -0.0049(7)
O12 0.0355(10) 0.0238(9) 0.0157(8) -0.0096(8) -0.0041(7) 0.0000(7)
O13 0.0246(9) 0.0346(10) 0.0126(8) -0.0080(7) 0.0023(6) -0.0055(7)
O14 0.0318(10) 0.0477(12) 0.0159(9) -0.0104(9) -0.0057(7) -0.0044(8)
O15 0.0237(9) 0.0525(12) 0.0164(9) -0.0081(9) 0.0004(7) -0.0053(8)
O20 0.0509(13) 0.0312(11) 0.0448(13) -0.0064(10) 0.0213(10) 0.0058(10)
N1 0.0365(12) 0.0228(11) 0.0264(12) -0.0032(9) 0.0104(9) 0.0021(9)
N2 0.0422(14) 0.0311(13) 0.0386(15) -0.0001(11) 0.0198(11) 0.0023(11)
N3 0.0410(14) 0.0242(12) 0.0380(14) -0.0042(10) 0.0107(11) -0.0005(10)
N4 0.0342(12) 0.0259(11) 0.0320(13) -0.0019(10) 0.0098(10) -0.0013(10)
C1 0.0252(12) 0.0249(12) 0.0241(13) -0.0053(10) -0.0010(10) -0.0014(10)
C2 0.0299(14) 0.0306(14) 0.0270(14) -0.0061(11) 0.0045(11) -0.0012(11)
O21 0.0648(16) 0.0346(12) 0.0480(14) -0.0090(11) 0.0306(12) 0.0026(10)
N5 0.0430(14) 0.0306(13) 0.0386(15) -0.0032(11) 0.0113(11) 0.0056(11)
N6 0.0523(16) 0.0410(15) 0.0436(16) -0.0225(13) 0.0030(13) 0.0095(12)
N7 0.0326(12) 0.0423(14) 0.0228(12) -0.0136(11) 0.0105(9) -0.0003(10)
N8 0.0480(16) 0.0423(16) 0.0436(17) -0.0004(13) 0.0132(13) -0.0052(13)
C3 0.0304(14) 0.0388(15) 0.0263(14) -0.0147(12) -0.0034(11) 0.0065(11)
C4 0.0315(14) 0.0364(15) 0.0265(14) -0.0060(12) 0.0019(11) -0.0016(12)

loop_
_atom_type_symbol
_atom_type_description
_atom_type_scat_dispersion_real
_atom_type_scat_dispersion_imag
_atom_type_scat_source
C C 0.0033 0.0016 'International Tables Vol C Tables 4.2.6.8 and 6.1.1.4'
H H 0.0000 0.0000 'International Tables Vol C Tables 4.2.6.8 and 6.1.1.4'
N N 0.0061 0.0033 'International Tables Vol C Tables 4.2.6.8 and 6.1.1.4'
O O 0.0106 0.0060 'International Tables Vol C Tables 4.2.6.8 and 6.1.1.4'
V V 0.3005 0.5294 'International Tables Vol C Tables 4.2.6.8 and 6.1.1.4'
As As 0.0499 2.0058 'International Tables Vol C Tables 4.2.6.8 and 6.1.1.4'

loop_
_geom_angle_atom_site_label_1
_geom_angle_atom_site_label_2
_geom_angle_atom_site_label_3
_geom_angle_site_symmetry_1
_geom_angle_site_symmetry_3
_geom_angle
_geom_angle_publ_flag
O7 V1 O5 . . 103.46(9) ?
O7 V1 O3 . . 98.51(9) ?
O5 V1 O3 . . 91.06(7) ?
O7 V1 O12 . . 99.00(9) ?
O5 V1 O12 . . 90.92(8) ?
O3 V1 O12 . . 161.40(7) ?
O7 V1 O10 . . 97.23(9) ?
O5 V1 O10 . . 159.28(8) ?
O3 V1 O10 . . 86.85(7) ?
O12 V1 O10 . . 84.79(7) ?
O7 V1 O8 . . 177.75(8) ?
O5 V1 O8 . . 78.14(6) ?
O3 V1 O8 . . 82.99(6) ?
O12 V1 O8 . . 79.33(7) ?
O10 V1 O8 . . 81.14(6) ?
O2 V2 O5 . . 101.50(9) ?
O2 V2 O9 . . 99.09(9) ?
O5 V2 O9 . . 86.36(7) ?
O2 V2 O4 . . 101.18(9) ?
O5 V2 O4 . . 157.21(7) ?
O9 V2 O4 . . 92.27(7) ?
O2 V2 O1 . . 97.47(8) ?
O5 V2 O1 . . 87.03(7) ?
O9 V2 O1 . . 163.09(7) ?
O4 V2 O1 . . 87.84(7) ?
O2 V2 O8 . . 176.72(8) ?
O5 V2 O8 . . 75.26(6) ?
O9 V2 O8 . . 81.30(7) ?
O4 V2 O8 . . 82.04(6) ?
O1 V2 O8 . . 81.97(6) ?
O11 As1 O10 . . 109.24(9) ?
O11 As1 O4 . 2_556 110.42(9) ?
O10 As1 O4 . 2_556 115.88(8) ?
O11 As1 O6 . . 111.88(9) ?
O10 As1 O6 . . 104.16(8) ?
O4 As1 O6 2_556 . 105.07(8) ?
O8 As2 O3 . 2_556 113.03(8) ?
O8 As2 O1 . 2_556 115.14(8) ?
O3 As2 O1 2_556 2_556 110.93(8) ?
O8 As2 O13 . . 109.15(8) ?
O3 As2 O13 2_556 . 103.85(8) ?
O1 As2 O13 2_556 . 103.66(8) ?
O15 As3 O12 . . 114.29(10) ?
O15 As3 O9 . . 110.90(9) ?
O12 As3 O9 . . 114.03(8) ?
O15 As3 O14 . . 108.74(9) ?
O12 As3 O14 . . 103.77(9) ?
O9 As3 O14 . . 104.21(9) ?
As2 O1 V2 2_556 . 123.98(9) yes
As2 O3 V1 2_556 . 120.66(9) yes
As1 O4 V2 2_556 . 126.80(10) yes
V1 O5 V2 . . 120.99(9) yes
As1 O6 H6 . . 105.9 ?
As2 O8 V1 . . 137.38(9) yes
As2 O8 V2 . . 136.64(8) yes
V1 O8 V2 . . 85.55(5) yes
As3 O9 V2 . . 127.28(10) yes
As1 O10 V1 . . 130.33(10) yes
As3 O12 V1 . . 124.11(9) yes
As2 O13 H13 . . 113.2 ?
As3 O14 H14 . . 111.2 ?
C1 N1 C2 . . 126.3(2) ?
C1 N1 H1 . . 116.9 ?
C2 N1 H1 . . 116.9 ?
C2 N2 H2A . . 120.0 ?
C2 N2 H2B . . 120.0 ?
H2A N2 H2B . . 120.0 ?
C1 N3 H3A . . 120.0 ?
C1 N3 H3B . . 120.0 ?
H3A N3 H3B . . 120.0 ?
C1 N4 H4A . . 120.0 ?
C1 N4 H4B . . 120.0 ?
H4A N4 H4B . . 120.0 ?
N3 C1 N4 . . 121.8(3) ?
N3 C1 N1 . . 120.8(2) ?
N4 C1 N1 . . 117.4(2) ?
O20 C2 N2 . . 124.9(3) ?
O20 C2 N1 . . 121.1(3) ?
N2 C2 N1 . . 114.0(2) ?
C3 N5 H5A . . 120.0 ?
C3 N5 H5B . . 120.0 ?
H5A N5 H5B . . 120.0 ?
C3 N6 H6A . . 120.0 ?
C3 N6 H6B . . 120.0 ?
H6A N6 H6B . . 120.0 ?
C3 N7 C4 . . 126.3(2) ?
C3 N7 H7 . . 116.8 ?
C4 N7 H7 . . 116.8 ?
C4 N8 H8A . . 120.0 ?
C4 N8 H8B . . 120.0 ?
H8A N8 H8B . . 120.0 ?
N5 C3 N6 . . 121.2(3) ?
N5 C3 N7 . . 122.3(3) ?
N6 C3 N7 . . 116.5(3) ?
O21 C4 N8 . . 123.9(3) ?
O21 C4 N7 . . 122.1(3) ?
N8 C4 N7 . . 114.0(3) ?

loop_
_geom_bond_atom_site_label_1
_geom_bond_atom_site_label_2
_geom_bond_site_symmetry_2
_geom_bond_distance
_geom_bond_publ_flag
V1 O7 . 1.5960(18) yes
V1 O5 . 1.7541(16) yes
V1 O3 . 1.9498(17) yes
V1 O12 . 1.9678(18) yes
V1 O10 . 1.9864(17) yes
V1 O8 . 2.3145(16) yes
V2 O2 . 1.5782(17) yes
V2 O5 . 1.8773(17) yes
V2 O9 . 1.9154(17) yes
V2 O4 . 1.9155(17) yes
V2 O1 . 1.9314(16) yes
V2 O8 . 2.3401(16) yes
As1 O11 . 1.6546(16) yes
As1 O10 . 1.6805(17) yes
As1 O4 2_556 1.7023(16) yes
As1 O6 . 1.7164(17) yes
As2 O8 . 1.6677(15) yes
As2 O3 2_556 1.6895(16) yes
As2 O1 2_556 1.6921(16) yes
As2 O13 . 1.7143(17) yes
As3 O15 . 1.6611(18) yes
As3 O12 . 1.6855(18) yes
As3 O9 . 1.6969(17) yes
As3 O14 . 1.7247(17) yes
O6 H6 . 0.9327 ?
O13 H13 . 0.8390 ?
O14 H14 . 0.9174 ?
O20 C2 . 1.224(3) yes
N1 C1 . 1.362(3) yes
N1 C2 . 1.405(3) yes
N1 H1 . 0.8600 ?
N2 C2 . 1.330(4) yes
N2 H2A . 0.8600 ?
N2 H2B . 0.8600 ?
N3 C1 . 1.307(3) yes
N3 H3A . 0.8600 ?
N3 H3B . 0.8600 ?
N4 C1 . 1.314(3) yes
N4 H4A . 0.8600 ?
N4 H4B . 0.8600 ?
O21 C4 . 1.211(3) yes
N5 C3 . 1.307(4) yes
N5 H5A . 0.8600 ?
N5 H5B . 0.8600 ?
N6 C3 . 1.323(3) yes
N6 H6A . 0.8600 ?
N6 H6B . 0.8600 ?
N7 C3 . 1.348(4) yes
N7 C4 . 1.395(4) yes
N7 H7 . 0.8600 ?
N8 C4 . 1.328(4) yes
N8 H8A . 0.8600 ?
N8 H8B . 0.8600 ?

loop_
_geom_hbond_atom_site_label_D
_geom_hbond_atom_site_label_H
_geom_hbond_atom_site_label_A
_geom_hbond_site_symmetry_A
_geom_hbond_distance_DH
_geom_hbond_distance_HA
_geom_hbond_distance_DA
_geom_hbond_angle_DHA
_geom_hbond_publ_flag
O6 H6 O11 2_566 0.93 1.68 2.597(2) 166.2 yes
O13 H13 O15 . 0.84 1.72 2.548(2) 167.9 yes
O14 H14 O15 2 0.92 1.71 2.617(3) 168.5 yes
N1 H1 O10 . 0.86 2.37 3.101(3) 142.6 yes
N1 H1 O7 . 0.86 2.41 3.165(3) 147.3 yes
N2 H2A O20 2_565 0.86 2.07 2.904(3) 164.7 yes
N2 H2B O12 . 0.86 2.40 3.191(3) 153.6 yes
N2 H2B O10 . 0.86 2.58 3.254(3) 135.7 yes
N3 H3A O13 1_465 0.86 2.10 2.947(3) 167.4 yes
N3 H3B O20 . 0.86 2.01 2.649(3) 130.3 yes
N4 H4A O3 2_466 0.86 2.12 2.952(3) 161.1 yes
N4 H4B O7 . 0.86 2.33 3.105(3) 149.4 yes
N5 H5A O14 1_655 0.86 2.31 3.147(3) 163.3 yes
N5 H5B O21 . 0.86 2.06 2.685(3) 128.4 yes
N5 H5B O21 2_665 0.86 2.12 2.829(3) 140.0 yes
N6 H6B O1 2_556 0.86 2.39 3.058(3) 135.2 yes
N6 H6B O11 . 0.86 2.49 3.171(4) 136.5 yes
N7 H7 O11 . 0.86 1.85 2.685(3) 163.2 yes
N8 H8A O15 1_565 0.86 2.46 3.312(4) 170.8 yes
N8 H8B O4 1_565 0.86 2.38 3.051(3) 134.8 yes
